data_7025814
loop_
_publ_author_name
'L\'opez-Valbuena, Josep M'
'Escudero-Adan, Eduardo C'
'Benet-Buchholz, Jordi'
'Freixa, Zoraida'
'van Leeuwen, Piet W. N. M.'

_publ_section_title
;
 An approach to bimetallic catalysts by ligand design.
;
_journal_issue 36
_journal_name_full 'Dalton transactions (Cambridge, England : 2003)'
_journal_page_first 8560
_journal_page_last 8574
_journal_paper_doi 10.1039/c0dt00011f
_journal_volume 39
_journal_year 2010
_chemical_formula_sum 'C90 H76 Cl14 O6 P4 Rh2'
_chemical_formula_weight 2079.51
_chemical_name_systematic
;
?
;
_space_group_IT_number 14
_symmetry_cell_setting monoclinic
_symmetry_space_group_name_Hall '-P 2ybc'
_symmetry_space_group_name_H-M 'P 1 21/c 1'
_atom_sites_solution_hydrogens geom
_atom_sites_solution_primary direct
_atom_sites_solution_secondary difmap
_audit_creation_method SHELXL-97
_cell_angle_alpha 90.00
_cell_angle_beta 100.5780(10)
_cell_angle_gamma 90.00
_cell_formula_units_Z 2
_cell_length_a 16.6357(4)
_cell_length_b 18.7449(5)
_cell_length_c 14.8117(4)
_cell_measurement_reflns_used 9892
_cell_measurement_temperature 100(2)
_cell_measurement_theta_max 39.51
_cell_measurement_theta_min 3.26
_cell_volume 4540.3(2)
_computing_cell_refinement 'Bruker APEX2 v2009.1-0'
_computing_data_collection 'Bruker APEX2 v2009.1-0'
_computing_data_reduction 'Bruker SAINT V7.60A'
_computing_molecular_graphics 'Bruker SHELXTL'
_computing_publication_material 'Bruker SHELXTL'
_computing_structure_refinement 'SHELXS-97 (Sheldrick, 2008)'
_computing_structure_solution 'SHELXS-97 (Sheldrick, 2008)'
_diffrn_ambient_temperature 100(2)
_diffrn_detector_area_resol_mean 512
_diffrn_detector_type '4K CCD area detector APEX II'
_diffrn_measured_fraction_theta_full 0.960
_diffrn_measured_fraction_theta_max 0.960
_diffrn_measurement_device_type 'Kappa 4-axis goniometer bruker-nonius'
_diffrn_measurement_method
;
Fullsphere data collection, phi and omega scans
;
_diffrn_measurement_specimen_support 'magnetic support whith 10 micron nylon fiber cryoloop'
_diffrn_radiation_monochromator 'Multilayer Montel 200 mirrors'
_diffrn_radiation_type MoK\a
_diffrn_radiation_wavelength 0.71073
_diffrn_reflns_av_R_equivalents 0.0223
_diffrn_reflns_av_sigmaI/netI 0.0227
_diffrn_reflns_limit_h_max 29
_diffrn_reflns_limit_h_min -18
_diffrn_reflns_limit_k_max 33
_diffrn_reflns_limit_k_min -29
_diffrn_reflns_limit_l_max 20
_diffrn_reflns_limit_l_min -26
_diffrn_reflns_number 90973
_diffrn_reflns_theta_full 39.65
_diffrn_reflns_theta_max 39.65
_diffrn_reflns_theta_min 2.50
_diffrn_source 'rotating anode X-ray tube'
_diffrn_source_current 70
_diffrn_source_power 50
_diffrn_source_size '3 mm x 0.3 mm fine focus'
_diffrn_source_type 'Bruker-Nonius FR 591'
_exptl_absorpt_coefficient_mu 0.898
_exptl_absorpt_correction_T_max 1.0000
_exptl_absorpt_correction_T_min 0.9601
_exptl_absorpt_correction_type empirical
_exptl_absorpt_process_details
;
SADABS Version 2008/1 Bruker-Nonius
Blessing, Acta Cryst. (1995) A51 33-38
;
_exptl_crystal_colour colourless
_exptl_crystal_density_diffrn 1.521
_exptl_crystal_density_method 'not measured'
_exptl_crystal_description Block
_exptl_crystal_F_000 2104
_exptl_crystal_size_max 0.10
_exptl_crystal_size_mid 0.10
_exptl_crystal_size_min 0.05
_refine_diff_density_max 2.153
_refine_diff_density_min -1.885
_refine_diff_density_rms 0.096
_refine_ls_extinction_method none
_refine_ls_goodness_of_fit_ref 1.029
_refine_ls_hydrogen_treatment noref
_refine_ls_matrix_type full
_refine_ls_number_parameters 527
_refine_ls_number_reflns 26435
_refine_ls_number_restraints 0
_refine_ls_restrained_S_all 1.029
_refine_ls_R_factor_all 0.0435
_refine_ls_R_factor_gt 0.0349
_refine_ls_shift/su_max 0.005
_refine_ls_shift/su_mean 0.000
_refine_ls_structure_factor_coef Fsqd
_refine_ls_weighting_details 'calc w=1/[\s^2^(Fo^2^)+(0.0519P)^2^+3.4554P] where P=(Fo^2^+2Fc^2^)/3'
_refine_ls_weighting_scheme calc
_refine_ls_wR_factor_gt 0.0955
_refine_ls_wR_factor_ref 0.1021
_reflns_number_gt 22591
_reflns_number_total 26435
_reflns_threshold_expression >2sigma(I)
_cod_data_source_file c0dt00011f.txt
_cod_data_source_block jm045p21c_17
_cod_depositor_comments
;
The following automatic conversions were performed:
'_diffrn_measurement_specimen_suppport' tag replaced with
'_diffrn_measurement_specimen_support'.

Automatic conversion script
Id: cif_correct_tags 1440 2010-10-19 06:21:57Z saulius 

The following automatic conversions were performed:

'_symmetry_cell_setting' value 'Monoclinic' changed to 'monoclinic'
according to /home/saulius/struct/CIF-dictionaries/cif_core.dic
dictionary named 'cif_core.dic' version 2.4.2 from 2011-04-26.

Automatic conversion script
Id: cif_fix_values 1891 2012-01-12 08:04:46Z andrius 
;
_cod_original_sg_symbol_H-M P2(1)/c
_cod_database_code 7025814

loop_
_symmetry_equiv_pos_as_xyz
'x, y, z'
'-x, y+1/2, -z+1/2'
'-x, -y, -z'
'x, -y-1/2, z-1/2'

loop_
_atom_site_label
_atom_site_type_symbol
_atom_site_fract_x
_atom_site_fract_y
_atom_site_fract_z
_atom_site_U_iso_or_equiv
_atom_site_adp_type
_atom_site_occupancy
_atom_site_symmetry_multiplicity
_atom_site_calc_flag
_atom_site_refinement_flags
Rh1 Rh 1.196000(4) 0.550045(4) 0.105490(5) 0.01116(2) Uani 1 1 d .
P1 P 1.314337(16) 0.512664(15) 0.058169(18) 0.01143(4) Uani 1 1 d .
Cl1 Cl 1.265657(17) 0.535082(18) 0.259601(18) 0.01888(5) Uani 1 1 d .
C1 C 1.14411(6) 0.55566(6) -0.01302(7) 0.01390(15) Uani 1 1 d .
O1 O 1.11075(6) 0.55729(5) -0.08836(6) 0.01865(15) Uani 1 1 d .
P2 P 1.088002(16) 0.611833(15) 0.150435(19) 0.01194(4) Uani 1 1 d .
C2 C 1.39514(6) 0.57424(6) 0.10731(7) 0.01427(15) Uani 1 1 d .
O2 O 1.21469(5) 0.42198(4) -0.09465(5) 0.01363(12) Uani 1 1 d .
C3 C 1.37802(7) 0.64743(6) 0.09641(9) 0.01926(18) Uani 1 1 d .
H3 H 1.3264 0.6627 0.0634 0.023 Uiso 1 1 calc R
O3 O 1.10113(5) 0.36210(4) -0.17403(6) 0.01412(12) Uani 1 1 d .
C4 C 1.43620(9) 0.69773(7) 0.13371(11) 0.0249(2) Uani 1 1 d .
H4 H 1.4246 0.7472 0.1258 0.030 Uiso 1 1 calc R
C5 C 1.51177(9) 0.67522(9) 0.18278(10) 0.0274(3) Uani 1 1 d .
H5 H 1.5516 0.7095 0.2083 0.033 Uiso 1 1 calc R
C6 C 1.52885(8) 0.60267(9) 0.19448(10) 0.0259(2) Uani 1 1 d .
H6 H 1.5802 0.5875 0.2282 0.031 Uiso 1 1 calc R
C7 C 1.47061(7) 0.55222(7) 0.15661(9) 0.01925(19) Uani 1 1 d .
H7 H 1.4824 0.5028 0.1644 0.023 Uiso 1 1 calc R
C8 C 1.35143(6) 0.42191(6) 0.08357(7) 0.01356(15) Uani 1 1 d .
C9 C 1.32069(8) 0.38124(6) 0.14835(9) 0.01879(18) Uani 1 1 d .
H9 H 1.2850 0.4023 0.1840 0.023 Uiso 1 1 calc R
C10 C 1.34237(9) 0.30952(7) 0.16074(11) 0.0246(2) Uani 1 1 d .
H10 H 1.3214 0.2820 0.2050 0.030 Uiso 1 1 calc R
C11 C 1.39436(9) 0.27806(7) 0.10898(10) 0.0241(2) Uani 1 1 d .
H11 H 1.4079 0.2289 0.1168 0.029 Uiso 1 1 calc R
C12 C 1.42650(9) 0.31875(7) 0.04554(9) 0.0233(2) Uani 1 1 d .
H12 H 1.4629 0.2976 0.0108 0.028 Uiso 1 1 calc R
C13 C 1.40540(8) 0.39054(7) 0.03286(8) 0.01888(18) Uani 1 1 d .
H13 H 1.4277 0.4183 -0.0103 0.023 Uiso 1 1 calc R
C14 C 1.31426(6) 0.51830(5) -0.06470(7) 0.01262(14) Uani 1 1 d .
C15 C 1.36162(6) 0.56614(6) -0.10645(7) 0.01429(15) Uani 1 1 d .
H15 H 1.3983 0.5973 -0.0686 0.017 Uiso 1 1 calc R
C16 C 1.35646(7) 0.56933(6) -0.20180(8) 0.01549(16) Uani 1 1 d .
C17 C 1.30096(7) 0.52472(6) -0.25846(7) 0.01606(16) Uani 1 1 d .
H17 H 1.2955 0.5272 -0.3234 0.019 Uiso 1 1 calc R
C18 C 1.25425(6) 0.47705(6) -0.21862(7) 0.01362(15) Uani 1 1 d .
C19 C 1.18988(6) 0.42367(6) -0.25947(7) 0.01443(15) Uani 1 1 d .
C20 C 1.10426(6) 0.45543(6) -0.27430(7) 0.01469(16) Uani 1 1 d .
C21 C 1.05774(6) 0.41757(6) -0.22159(7) 0.01327(15) Uani 1 1 d .
C22 C 1.18478(6) 0.37585(6) -0.17364(7) 0.01388(15) Uani 1 1 d .
C23 C 1.26238(6) 0.47350(6) -0.12374(7) 0.01251(14) Uani 1 1 d .
C24 C 1.41151(8) 0.61872(7) -0.24329(9) 0.0221(2) Uani 1 1 d .
H24A H 1.4600 0.5925 -0.2535 0.033 Uiso 1 1 calc R
H24B H 1.4283 0.6586 -0.2013 0.033 Uiso 1 1 calc R
H24C H 1.3819 0.6371 -0.3020 0.033 Uiso 1 1 calc R
C25 C 1.20812(8) 0.38418(7) -0.34358(8) 0.0209(2) Uani 1 1 d .
H25A H 1.2062 0.4178 -0.3945 0.031 Uiso 1 1 calc R
H25B H 1.1672 0.3467 -0.3613 0.031 Uiso 1 1 calc R
H25C H 1.2626 0.3626 -0.3289 0.031 Uiso 1 1 calc R
C26 C 1.23154(7) 0.30680(6) -0.15943(9) 0.01942(19) Uani 1 1 d .
H26A H 1.2254 0.2858 -0.1005 0.029 Uiso 1 1 calc R
H26B H 1.2896 0.3159 -0.1593 0.029 Uiso 1 1 calc R
H26C H 1.2102 0.2736 -0.2092 0.029 Uiso 1 1 calc R
C27 C 1.07091(7) 0.51292(7) -0.32675(8) 0.01896(19) Uani 1 1 d .
H27 H 1.1027 0.5388 -0.3627 0.023 Uiso 1 1 calc R
C28 C 1.01613(6) 0.64885(6) 0.05363(7) 0.01379(15) Uani 1 1 d .
C29 C 0.96133(7) 0.60262(6) -0.00009(8) 0.01671(17) Uani 1 1 d .
H29 H 0.9607 0.5536 0.0160 0.020 Uiso 1 1 calc R
C30 C 0.90777(8) 0.62745(7) -0.07676(9) 0.0217(2) Uani 1 1 d .
H30 H 0.8704 0.5957 -0.1126 0.026 Uiso 1 1 calc R
C31 C 0.90916(9) 0.69915(8) -0.10086(11) 0.0278(3) Uani 1 1 d .
H31 H 0.8726 0.7164 -0.1532 0.033 Uiso 1 1 calc R
C32 C 0.96421(10) 0.74553(8) -0.04830(11) 0.0280(3) Uani 1 1 d .
H32 H 0.9653 0.7944 -0.0651 0.034 Uiso 1 1 calc R
C33 C 1.01759(8) 0.72057(6) 0.02874(9) 0.02015(19) Uani 1 1 d .
H33 H 1.0550 0.7524 0.0644 0.024 Uiso 1 1 calc R
C34 C 1.12468(7) 0.69043(6) 0.21746(8) 0.01584(16) Uani 1 1 d .
C35 C 1.07203(8) 0.73321(8) 0.25771(11) 0.0256(3) Uani 1 1 d .
H35 H 1.0169 0.7189 0.2553 0.031 Uiso 1 1 calc R
C36 C 1.10003(10) 0.79665(9) 0.30125(14) 0.0347(4) Uani 1 1 d .
H36 H 1.0636 0.8262 0.3270 0.042 Uiso 1 1 calc R
C37 C 1.18114(11) 0.81684(10) 0.30711(16) 0.0406(5) Uani 1 1 d .
H37 H 1.2001 0.8605 0.3361 0.049 Uiso 1 1 calc R
C38 C 1.23465(10) 0.77314(10) 0.27058(16) 0.0413(5) Uani 1 1 d .
H38 H 1.2906 0.7860 0.2770 0.050 Uiso 1 1 calc R
C39 C 1.20644(8) 0.71053(8) 0.22463(11) 0.0262(3) Uani 1 1 d .
H39 H 1.2428 0.6815 0.1982 0.031 Uiso 1 1 calc R
C40 C 1.02321(6) 0.56495(6) 0.21816(7) 0.01347(15) Uani 1 1 d .
C41 C 1.05554(7) 0.50599(7) 0.27196(8) 0.01767(17) Uani 1 1 d .
H41 H 1.1103 0.4919 0.2713 0.021 Uiso 1 1 calc R
C42 C 1.01039(7) 0.46751(7) 0.32619(9) 0.0213(2) Uani 1 1 d .
C43 C 1.04830(9) 0.40515(10) 0.38293(14) 0.0351(4) Uani 1 1 d .
H43A H 1.1038 0.3971 0.3715 0.053 Uiso 1 1 calc R
H43B H 1.0152 0.3623 0.3659 0.053 Uiso 1 1 calc R
H43C H 1.0506 0.4155 0.4482 0.053 Uiso 1 1 calc R
C1S C 1.37004(9) 0.42271(9) 0.44146(11) 0.0282(3) Uani 1 1 d .
H1S H 1.3527 0.4698 0.4127 0.034 Uiso 1 1 calc R
Cl1S Cl 1.41239(4) 0.43677(3) 0.55825(3) 0.04081(10) Uani 1 1 d .
Cl2S Cl 1.28388(3) 0.36727(3) 0.43088(4) 0.04464(11) Uani 1 1 d .
Cl3S Cl 1.44332(4) 0.38608(6) 0.38538(4) 0.0769(3) Uani 1 1 d .
C2S C 1.24856(11) 0.63200(10) 0.45529(12) 0.0333(3) Uani 1 1 d .
H2S H 1.2291 0.6432 0.3889 0.040 Uiso 1 1 calc R
Cl4S Cl 1.21985(5) 0.70146(5) 0.52163(8) 0.0829(3) Uani 1 1 d .
Cl5S Cl 1.20477(4) 0.55040(3) 0.48125(3) 0.04476(11) Uani 1 1 d .
Cl6S Cl 1.35561(3) 0.62529(3) 0.47641(4) 0.04503(11) Uani 1 1 d .

loop_
_atom_site_aniso_label
_atom_site_aniso_U_11
_atom_site_aniso_U_22
_atom_site_aniso_U_33
_atom_site_aniso_U_23
_atom_site_aniso_U_13
_atom_site_aniso_U_12
Rh1 0.00996(3) 0.01321(3) 0.01047(3) 0.00012(2) 0.00229(2) 0.00088(2)
P1 0.01005(9) 0.01302(10) 0.01134(9) 0.00044(8) 0.00231(7) 0.00065(7)
Cl1 0.01605(10) 0.02810(13) 0.01196(9) 0.00008(8) 0.00120(7) 0.00339(9)
C1 0.0131(3) 0.0155(4) 0.0134(4) 0.0005(3) 0.0033(3) 0.0016(3)
O1 0.0196(4) 0.0226(4) 0.0131(3) 0.0017(3) 0.0014(3) 0.0040(3)
P2 0.01081(9) 0.01306(10) 0.01218(10) -0.00082(8) 0.00268(7) 0.00012(7)
C2 0.0121(3) 0.0161(4) 0.0148(4) -0.0019(3) 0.0032(3) -0.0006(3)
O2 0.0142(3) 0.0146(3) 0.0126(3) -0.0003(2) 0.0040(2) -0.0025(2)
C3 0.0184(4) 0.0156(4) 0.0244(5) -0.0026(4) 0.0054(4) -0.0004(3)
O3 0.0112(3) 0.0144(3) 0.0170(3) 0.0011(2) 0.0031(2) 0.0005(2)
C4 0.0282(6) 0.0185(5) 0.0297(6) -0.0077(4) 0.0096(5) -0.0059(4)
C5 0.0254(6) 0.0304(6) 0.0266(6) -0.0107(5) 0.0054(5) -0.0113(5)
C6 0.0162(4) 0.0347(7) 0.0251(6) -0.0051(5) -0.0007(4) -0.0048(4)
C7 0.0136(4) 0.0240(5) 0.0191(4) -0.0014(4) -0.0001(3) -0.0004(3)
C8 0.0131(3) 0.0141(4) 0.0133(3) 0.0007(3) 0.0018(3) 0.0012(3)
C9 0.0198(4) 0.0174(4) 0.0204(4) 0.0050(4) 0.0068(4) 0.0026(3)
C10 0.0278(6) 0.0176(5) 0.0296(6) 0.0082(4) 0.0080(5) 0.0024(4)
C11 0.0292(6) 0.0153(4) 0.0262(6) 0.0013(4) 0.0010(5) 0.0041(4)
C12 0.0282(6) 0.0202(5) 0.0215(5) -0.0002(4) 0.0049(4) 0.0093(4)
C13 0.0208(4) 0.0190(4) 0.0178(4) 0.0021(4) 0.0060(4) 0.0057(4)
C14 0.0113(3) 0.0141(4) 0.0128(3) 0.0009(3) 0.0030(3) 0.0003(3)
C15 0.0123(3) 0.0160(4) 0.0151(4) 0.0019(3) 0.0040(3) -0.0006(3)
C16 0.0141(4) 0.0176(4) 0.0159(4) 0.0033(3) 0.0056(3) -0.0002(3)
C17 0.0154(4) 0.0204(4) 0.0135(4) 0.0027(3) 0.0056(3) 0.0007(3)
C18 0.0128(3) 0.0167(4) 0.0119(3) 0.0004(3) 0.0038(3) 0.0000(3)
C19 0.0130(3) 0.0188(4) 0.0122(3) -0.0018(3) 0.0041(3) -0.0007(3)
C20 0.0125(3) 0.0197(4) 0.0120(4) 0.0005(3) 0.0027(3) -0.0010(3)
C21 0.0121(3) 0.0156(4) 0.0122(3) 0.0000(3) 0.0025(3) -0.0001(3)
C22 0.0121(3) 0.0149(4) 0.0151(4) -0.0018(3) 0.0039(3) 0.0002(3)
C23 0.0119(3) 0.0140(4) 0.0122(3) 0.0007(3) 0.0037(3) 0.0002(3)
C24 0.0198(5) 0.0252(5) 0.0234(5) 0.0078(4) 0.0093(4) -0.0020(4)
C25 0.0212(5) 0.0270(5) 0.0163(4) -0.0064(4) 0.0077(4) -0.0029(4)
C26 0.0170(4) 0.0169(4) 0.0244(5) -0.0016(4) 0.0041(4) 0.0033(3)
C27 0.0152(4) 0.0244(5) 0.0170(4) 0.0069(4) 0.0021(3) -0.0017(4)
C28 0.0132(3) 0.0143(4) 0.0140(4) 0.0008(3) 0.0028(3) 0.0013(3)
C29 0.0158(4) 0.0168(4) 0.0168(4) 0.0003(3) 0.0013(3) -0.0003(3)
C30 0.0182(4) 0.0237(5) 0.0208(5) 0.0003(4) -0.0025(4) 0.0009(4)
C31 0.0263(6) 0.0267(6) 0.0261(6) 0.0066(5) -0.0060(5) 0.0046(5)
C32 0.0307(6) 0.0195(5) 0.0304(6) 0.0079(5) -0.0038(5) 0.0031(5)
C33 0.0205(5) 0.0153(4) 0.0233(5) 0.0028(4) 0.0004(4) 0.0005(3)
C34 0.0148(4) 0.0164(4) 0.0168(4) -0.0034(3) 0.0043(3) -0.0021(3)
C35 0.0178(5) 0.0266(6) 0.0342(6) -0.0167(5) 0.0093(4) -0.0051(4)
C36 0.0258(6) 0.0323(7) 0.0498(9) -0.0256(7) 0.0172(6) -0.0092(5)
C37 0.0313(7) 0.0330(8) 0.0630(12) -0.0298(8) 0.0235(8) -0.0162(6)
C38 0.0271(7) 0.0344(8) 0.0685(13) -0.0282(8) 0.0246(8) -0.0170(6)
C39 0.0204(5) 0.0228(5) 0.0389(7) -0.0122(5) 0.0144(5) -0.0079(4)
C40 0.0112(3) 0.0158(4) 0.0134(4) 0.0006(3) 0.0023(3) -0.0001(3)
C41 0.0130(4) 0.0197(4) 0.0198(4) 0.0050(4) 0.0017(3) 0.0004(3)
C42 0.0152(4) 0.0243(5) 0.0235(5) 0.0104(4) 0.0011(4) 0.0000(4)
C43 0.0210(5) 0.0364(8) 0.0463(9) 0.0265(7) 0.0019(6) 0.0018(5)
C1S 0.0253(6) 0.0353(7) 0.0243(6) 0.0011(5) 0.0057(5) 0.0015(5)
Cl1S 0.0526(3) 0.0428(2) 0.02568(17) -0.00387(15) 0.00374(16) -0.00239(19)
Cl2S 0.0391(2) 0.0416(2) 0.0532(3) -0.0044(2) 0.0084(2) -0.01184(18)
Cl3S 0.0334(2) 0.1554(8) 0.0435(3) -0.0329(4) 0.0112(2) 0.0203(3)
C2S 0.0320(7) 0.0403(8) 0.0262(6) -0.0010(6) 0.0017(5) 0.0013(6)
Cl4S 0.0554(4) 0.0642(4) 0.1340(8) -0.0463(5) 0.0302(4) 0.0071(3)
Cl5S 0.0547(3) 0.0545(3) 0.02676(18) -0.00171(17) 0.01205(18) -0.0148(2)
Cl6S 0.03242(19) 0.0562(3) 0.0445(2) -0.0160(2) 0.00179(17) 0.00052(19)

loop_
_atom_type_symbol
_atom_type_description
_atom_type_scat_dispersion_real
_atom_type_scat_dispersion_imag
_atom_type_scat_source
C C 0.0033 0.0016 'International Tables Vol C Tables 4.2.6.8 and 6.1.1.4'
H H 0.0000 0.0000 'International Tables Vol C Tables 4.2.6.8 and 6.1.1.4'
O O 0.0106 0.0060 'International Tables Vol C Tables 4.2.6.8 and 6.1.1.4'
P P 0.1023 0.0942 'International Tables Vol C Tables 4.2.6.8 and 6.1.1.4'
Cl Cl 0.1484 0.1585 'International Tables Vol C Tables 4.2.6.8 and 6.1.1.4'
Rh Rh -1.1178 0.9187 'International Tables Vol C Tables 4.2.6.8 and 6.1.1.4'

loop_
_geom_angle_atom_site_label_1
_geom_angle_atom_site_label_2
_geom_angle_atom_site_label_3
_geom_angle
_geom_angle_site_symmetry_1
_geom_angle_site_symmetry_3
C1 Rh1 P1 90.27(3) . .
C1 Rh1 P2 89.58(3) . .
P1 Rh1 P2 167.857(10) . .
C1 Rh1 Cl1 176.46(3) . .
P1 Rh1 Cl1 87.899(10) . .
P2 Rh1 Cl1 92.847(10) . .
C2 P1 C14 103.16(5) . .
C2 P1 C8 108.17(5) . .
C14 P1 C8 101.43(5) . .
C2 P1 Rh1 107.07(3) . .
C14 P1 Rh1 116.09(3) . .
C8 P1 Rh1 119.58(3) . .
O1 C1 Rh1 178.16(10) . .
C34 P2 C28 103.09(5) . .
C34 P2 C40 105.23(5) . .
C28 P2 C40 104.27(5) . .
C34 P2 Rh1 111.03(4) . .
C28 P2 Rh1 113.06(3) . .
C40 P2 Rh1 118.71(4) . .
C7 C2 C3 119.58(10) . .
C7 C2 P1 123.37(9) . .
C3 C2 P1 117.03(8) . .
C23 O2 C22 107.23(8) . .
C4 C3 C2 120.32(12) . .
C21 O3 C22 106.64(8) . .
C3 C4 C5 119.74(13) . .
C6 C5 C4 120.20(12) . .
C5 C6 C7 120.03(13) . .
C2 C7 C6 120.13(12) . .
C9 C8 C13 119.44(10) . .
C9 C8 P1 119.91(8) . .
C13 C8 P1 120.42(8) . .
C8 C9 C10 119.91(11) . .
C11 C10 C9 120.60(12) . .
C10 C11 C12 119.72(12) . .
C11 C12 C13 120.11(12) . .
C12 C13 C8 120.19(11) . .
C23 C14 C15 116.12(9) . .
C23 C14 P1 118.61(7) . .
C15 C14 P1 125.24(8) . .
C16 C15 C14 122.27(10) . .
C15 C16 C17 119.29(10) . .
C15 C16 C24 120.47(11) . .
C17 C16 C24 120.21(10) . .
C18 C17 C16 119.23(10) . .
C17 C18 C23 120.26(10) . .
C17 C18 C19 132.02(10) . .
C23 C18 C19 107.72(9) . .
C18 C19 C20 112.02(9) . .
C18 C19 C25 114.58(9) . .
C20 C19 C25 113.13(9) . .
C18 C19 C22 101.17(8) . .
C20 C19 C22 98.74(8) . .
C25 C19 C22 115.61(10) . .
C27 C20 C21 120.37(10) . .
C27 C20 C19 130.84(10) . .
C21 C20 C19 108.77(9) . .
O3 C21 C20 112.18(9) . .
O3 C21 C40 125.10(9) . 3_765
C20 C21 C40 122.72(10) . 3_765
O3 C22 O2 107.47(8) . .
O3 C22 C26 109.08(9) . .
O2 C22 C26 107.73(9) . .
O3 C22 C19 107.46(8) . .
O2 C22 C19 104.39(8) . .
C26 C22 C19 120.04(9) . .
O2 C23 C18 113.45(9) . .
O2 C23 C14 123.80(9) . .
C18 C23 C14 122.75(9) . .
C20 C27 C42 119.21(10) . 3_765
C33 C28 C29 119.26(10) . .
C33 C28 P2 122.19(9) . .
C29 C28 P2 118.44(8) . .
C30 C29 C28 120.78(11) . .
C29 C30 C31 119.67(12) . .
C30 C31 C32 119.98(12) . .
C33 C32 C31 120.24(13) . .
C32 C33 C28 120.07(12) . .
C39 C34 C35 119.34(11) . .
C39 C34 P2 118.99(9) . .
C35 C34 P2 121.57(9) . .
C36 C35 C34 120.32(12) . .
C37 C36 C35 120.03(13) . .
C36 C37 C38 119.95(14) . .
C37 C38 C39 120.26(14) . .
C38 C39 C34 120.01(12) . .
C21 C40 C41 115.71(9) 3_765 .
C21 C40 P2 125.27(8) 3_765 .
C41 C40 P2 119.02(8) . .
C42 C41 C40 122.70(10) . .
C41 C42 C27 119.28(11) . 3_765
C41 C42 C43 120.44(12) . .
C27 C42 C43 120.28(11) 3_765 .
Cl3S C1S Cl2S 110.90(10) . .
Cl3S C1S Cl1S 109.82(9) . .
Cl2S C1S Cl1S 110.42(9) . .
Cl4S C2S Cl6S 109.02(10) . .
Cl4S C2S Cl5S 110.86(11) . .
Cl6S C2S Cl5S 110.16(11) . .

loop_
_geom_bond_atom_site_label_1
_geom_bond_atom_site_label_2
_geom_bond_distance
_geom_bond_site_symmetry_2
Rh1 C1 1.8114(11) .
Rh1 P1 2.3161(3) .
Rh1 P2 2.3349(3) .
Rh1 Cl1 2.3792(3) .
P1 C2 1.8192(11) .
P1 C14 1.8227(10) .
P1 C8 1.8251(11) .
C1 O1 1.1519(14) .
P2 C34 1.8183(11) .
P2 C28 1.8269(11) .
P2 C40 1.8268(11) .
C2 C7 1.3939(16) .
C2 C3 1.4046(16) .
O2 C23 1.3687(13) .
O2 C22 1.4665(13) .
C3 C4 1.3909(18) .
O3 C21 1.3825(13) .
O3 C22 1.4142(13) .
C4 C5 1.397(2) .
C5 C6 1.394(2) .
C6 C7 1.3958(18) .
C8 C9 1.3942(16) .
C8 C13 1.4013(15) .
C9 C10 1.3953(18) .
C10 C11 1.388(2) .
C11 C12 1.391(2) .
C12 C13 1.3947(18) .
C14 C23 1.3920(15) .
C14 C15 1.4093(14) .
C15 C16 1.4003(15) .
C16 C17 1.4041(17) .
C16 C24 1.5099(16) .
C17 C18 1.3853(15) .
C18 C23 1.3886(14) .
C18 C19 1.5086(15) .
C19 C20 1.5221(15) .
C19 C25 1.5267(15) .
C19 C22 1.5704(15) .
C20 C27 1.3835(16) .
C20 C21 1.3908(15) .
C21 C40 1.3958(14) 3_765
C22 C26 1.5051(16) .
C27 C42 1.4030(17) 3_765
C28 C33 1.3954(16) .
C28 C29 1.3960(16) .
C29 C30 1.3888(17) .
C30 C31 1.392(2) .
C31 C32 1.392(2) .
C32 C33 1.3920(19) .
C34 C39 1.3966(17) .
C34 C35 1.3991(17) .
C35 C36 1.3916(19) .
C36 C37 1.389(2) .
C37 C38 1.390(2) .
C38 C39 1.394(2) .
C40 C21 1.3958(14) 3_765
C40 C41 1.4101(16) .
C41 C42 1.3968(17) .
C42 C27 1.4030(17) 3_765
C42 C43 1.5086(19) .
C1S Cl3S 1.7375(16) .
C1S Cl2S 1.7540(17) .
C1S Cl1S 1.7637(16) .
C2S Cl4S 1.750(2) .
C2S Cl6S 1.7551(19) .
C2S Cl5S 1.767(2) .

loop_
_geom_torsion_atom_site_label_1
_geom_torsion_atom_site_label_2
_geom_torsion_atom_site_label_3
_geom_torsion_atom_site_label_4
_geom_torsion
_geom_torsion_site_symmetry_1
_geom_torsion_site_symmetry_4
C1 Rh1 P1 C2 124.04(5) . .
P2 Rh1 P1 C2 34.79(6) . .
Cl1 Rh1 P1 C2 -58.98(4) . .
C1 Rh1 P1 C14 9.48(5) . .
P2 Rh1 P1 C14 -79.77(6) . .
Cl1 Rh1 P1 C14 -173.54(4) . .
C1 Rh1 P1 C8 -112.63(5) . .
P2 Rh1 P1 C8 158.12(6) . .
Cl1 Rh1 P1 C8 64.35(4) . .
P1 Rh1 C1 O1 82(3) . .
P2 Rh1 C1 O1 -111(3) . .
Cl1 Rh1 C1 O1 23(3) . .
C1 Rh1 P2 C34 -125.13(5) . .
P1 Rh1 P2 C34 -35.81(7) . .
Cl1 Rh1 P2 C34 57.44(4) . .
C1 Rh1 P2 C28 -9.83(5) . .
P1 Rh1 P2 C28 79.50(6) . .
Cl1 Rh1 P2 C28 172.74(4) . .
C1 Rh1 P2 C40 112.77(5) . .
P1 Rh1 P2 C40 -157.91(5) . .
Cl1 Rh1 P2 C40 -64.66(4) . .
C14 P1 C2 C7 -107.93(10) . .
C8 P1 C2 C7 -1.02(11) . .
Rh1 P1 C2 C7 129.09(9) . .
C14 P1 C2 C3 74.08(10) . .
C8 P1 C2 C3 -179.01(9) . .
Rh1 P1 C2 C3 -48.89(9) . .
C7 C2 C3 C4 0.65(18) . .
P1 C2 C3 C4 178.71(10) . .
C2 C3 C4 C5 -0.5(2) . .
C3 C4 C5 C6 -0.1(2) . .
C4 C5 C6 C7 0.4(2) . .
C3 C2 C7 C6 -0.30(18) . .
P1 C2 C7 C6 -178.23(10) . .
C5 C6 C7 C2 -0.2(2) . .
C2 P1 C8 C9 107.93(10) . .
C14 P1 C8 C9 -143.96(10) . .
Rh1 P1 C8 C9 -14.86(11) . .
C2 P1 C8 C13 -77.58(10) . .
C14 P1 C8 C13 30.53(10) . .
Rh1 P1 C8 C13 159.62(8) . .
C13 C8 C9 C10 -1.39(19) . .
P1 C8 C9 C10 173.15(11) . .
C8 C9 C10 C11 -0.1(2) . .
C9 C10 C11 C12 1.4(2) . .
C10 C11 C12 C13 -1.1(2) . .
C11 C12 C13 C8 -0.3(2) . .
C9 C8 C13 C12 1.60(18) . .
P1 C8 C13 C12 -172.92(10) . .
C2 P1 C14 C23 175.72(8) . .
C8 P1 C14 C23 63.76(9) . .
Rh1 P1 C14 C23 -67.52(9) . .
C2 P1 C14 C15 -5.90(10) . .
C8 P1 C14 C15 -117.86(9) . .
Rh1 P1 C14 C15 110.86(9) . .
C23 C14 C15 C16 0.71(15) . .
P1 C14 C15 C16 -177.71(8) . .
C14 C15 C16 C17 1.55(16) . .
C14 C15 C16 C24 -176.81(11) . .
C15 C16 C17 C18 -1.88(16) . .
C24 C16 C17 C18 176.49(11) . .
C16 C17 C18 C23 -0.04(16) . .
C16 C17 C18 C19 179.18(11) . .
C17 C18 C19 C20 -91.54(14) . .
C23 C18 C19 C20 87.76(11) . .
C17 C18 C19 C25 39.08(17) . .
C23 C18 C19 C25 -141.63(10) . .
C17 C18 C19 C22 164.17(11) . .
C23 C18 C19 C22 -16.53(11) . .
C18 C19 C20 C27 59.63(15) . .
C25 C19 C20 C27 -71.72(16) . .
C22 C19 C20 C27 165.51(12) . .
C18 C19 C20 C21 -118.58(10) . .
C25 C19 C20 C21 110.07(11) . .
C22 C19 C20 C21 -12.70(11) . .
C22 O3 C21 C20 17.23(12) . .
C22 O3 C21 C40 -162.48(10) . 3_765
C27 C20 C21 O3 179.97(10) . .
C19 C20 C21 O3 -1.60(12) . .
C27 C20 C21 C40 -0.31(17) . 3_765
C19 C20 C21 C40 178.12(10) . 3_765
C21 O3 C22 O2 86.62(10) . .
C21 O3 C22 C26 -156.84(9) . .
C21 O3 C22 C19 -25.23(10) . .
C23 O2 C22 O3 -136.90(9) . .
C23 O2 C22 C26 105.69(10) . .
C23 O2 C22 C19 -22.97(10) . .
C18 C19 C22 O3 137.48(8) . .
C20 C19 C22 O3 22.84(10) . .
C25 C19 C22 O3 -98.12(10) . .
C18 C19 C22 O2 23.55(10) . .
C20 C19 C22 O2 -91.09(9) . .
C25 C19 C22 O2 147.95(9) . .
C18 C19 C22 C26 -97.22(11) . .
C20 C19 C22 C26 148.14(10) . .
C25 C19 C22 C26 27.18(14) . .
C22 O2 C23 C18 13.22(12) . .
C22 O2 C23 C14 -166.75(9) . .
C17 C18 C23 O2 -177.51(10) . .
C19 C18 C23 O2 3.09(12) . .
C17 C18 C23 C14 2.46(16) . .
C19 C18 C23 C14 -176.93(9) . .
C15 C14 C23 O2 177.24(9) . .
P1 C14 C23 O2 -4.23(14) . .
C15 C14 C23 C18 -2.73(15) . .
P1 C14 C23 C18 175.80(8) . .
C21 C20 C27 C42 -0.06(18) . 3_765
C19 C20 C27 C42 -178.10(12) . 3_765
C34 P2 C28 C33 19.44(11) . .
C40 P2 C28 C33 129.15(10) . .
Rh1 P2 C28 C33 -100.53(10) . .
C34 P2 C28 C29 -164.42(9) . .
C40 P2 C28 C29 -54.70(10) . .
Rh1 P2 C28 C29 75.62(9) . .
C33 C28 C29 C30 -0.99(17) . .
P2 C28 C29 C30 -177.25(10) . .
C28 C29 C30 C31 0.6(2) . .
C29 C30 C31 C32 0.2(2) . .
C30 C31 C32 C33 -0.4(3) . .
C31 C32 C33 C28 0.0(2) . .
C29 C28 C33 C32 0.70(19) . .
P2 C28 C33 C32 176.82(11) . .
C28 P2 C34 C39 -113.18(12) . .
C40 P2 C34 C39 137.81(11) . .
Rh1 P2 C34 C39 8.16(12) . .
C28 P2 C34 C35 63.32(12) . .
C40 P2 C34 C35 -45.68(13) . .
Rh1 P2 C34 C35 -175.33(11) . .
C39 C34 C35 C36 2.6(2) . .
P2 C34 C35 C36 -173.92(14) . .
C34 C35 C36 C37 -1.8(3) . .
C35 C36 C37 C38 -0.9(4) . .
C36 C37 C38 C39 2.7(4) . .
C37 C38 C39 C34 -1.9(3) . .
C35 C34 C39 C38 -0.8(3) . .
P2 C34 C39 C38 175.81(16) . .
C34 P2 C40 C21 80.33(10) . 3_765
C28 P2 C40 C21 -27.82(11) . 3_765
Rh1 P2 C40 C21 -154.70(8) . 3_765
C34 P2 C40 C41 -99.84(10) . .
C28 P2 C40 C41 152.01(9) . .
Rh1 P2 C40 C41 25.13(10) . .
C21 C40 C41 C42 -0.60(18) 3_765 .
P2 C40 C41 C42 179.56(10) . .
C40 C41 C42 C27 1.0(2) . 3_765
C40 C41 C42 C43 -179.56(14) . .
